data_4116637
loop_
_publ_author_name
'Douglas E. Berning'
'Bruce C. Noll'
'Daniel L. DuBois'

_publ_section_title
;
 Relative Hydride, Proton, and Hydrogen Atom Transfer Abilities of
 [HM(diphosphine)2]PF6 Complexes (M = Pt, Ni)
;
_journal_name_full 'Journal of the American Chemical Society'
_journal_page_first 11432
_journal_page_last 11447
_journal_paper_doi 10.1021/ja991888y
_journal_volume 121
_journal_year 1999
_chemical_formula_sum 'C14 H36 Ni P4'
_chemical_formula_weight 387.02
_chemical_name_common Ni(dmpp)~2~
_chemical_name_systematic
;
 ?
;
_space_group_IT_number 15
_symmetry_cell_setting monoclinic
_symmetry_space_group_name_Hall '-C 2yc'
_symmetry_space_group_name_H-M 'C 1 2/c 1'
_atom_sites_solution_hydrogens geom
_atom_sites_solution_primary direct
_atom_sites_solution_secondary difmap
_audit_creation_method SHELXL-97
_cell_angle_alpha 90.00
_cell_angle_beta 123.458(5)
_cell_angle_gamma 90.00
_cell_formula_units_Z 4
_cell_length_a 17.5777(17)
_cell_length_b 9.5357(11)
_cell_length_c 14.7122(16)
_cell_measurement_reflns_used 4342
_cell_measurement_temperature 152(2)
_cell_measurement_theta_max 31.34
_cell_measurement_theta_min 2.55
_cell_volume 2057.4(4)
_computing_structure_refinement 'SHELXL-97 (Sheldrick, 1997)'
_computing_structure_solution 'SHELXS-97 (Sheldrick, 1990)'
_diffrn_ambient_temperature 152(2)
_diffrn_measured_fraction_theta_full 0.936
_diffrn_measured_fraction_theta_max 0.936
_diffrn_measurement_device_type 'Siemens SMART CCD'
_diffrn_measurement_method '\w scan'
_diffrn_radiation_monochromator graphite
_diffrn_radiation_source 'sealed tube'
_diffrn_radiation_type MoK\a
_diffrn_radiation_wavelength 0.71073
_diffrn_reflns_av_R_equivalents 0.0420
_diffrn_reflns_av_sigmaI/netI 0.0342
_diffrn_reflns_limit_h_max 21
_diffrn_reflns_limit_h_min -25
_diffrn_reflns_limit_k_max 13
_diffrn_reflns_limit_k_min 0
_diffrn_reflns_limit_l_max 21
_diffrn_reflns_limit_l_min 0
_diffrn_reflns_number 9312
_diffrn_reflns_theta_full 31.15
_diffrn_reflns_theta_max 31.15
_diffrn_reflns_theta_min 2.55
_exptl_absorpt_coefficient_mu 1.243
_exptl_absorpt_correction_T_max 0.9637
_exptl_absorpt_correction_T_min 0.8355
_exptl_absorpt_correction_type multi-scan
_exptl_absorpt_process_details 'Blessing, Acta Cryst. (1995) A51 33-38.'
_exptl_crystal_density_diffrn 1.249
_exptl_crystal_F_000 832
_exptl_crystal_size_max 0.15
_exptl_crystal_size_mid 0.05
_exptl_crystal_size_min 0.03
_refine_diff_density_max 0.452
_refine_diff_density_min -0.399
_refine_diff_density_rms 0.095
_refine_ls_extinction_method none
_refine_ls_goodness_of_fit_ref 1.463
_refine_ls_hydrogen_treatment refall
_refine_ls_matrix_type full
_refine_ls_number_parameters 159
_refine_ls_number_reflns 3115
_refine_ls_number_restraints 0
_refine_ls_restrained_S_all 1.463
_refine_ls_R_factor_all 0.0638
_refine_ls_R_factor_gt 0.0442
_refine_ls_shift/su_max 0.000
_refine_ls_shift/su_mean 0.000
_refine_ls_structure_factor_coef Fsqd
_refine_ls_weighting_details 'calc w=1/[\s^2^(Fo^2^)+(0.0227P)^2^+1.4966P] where P=(Fo^2^+2Fc^2^)/3'
_refine_ls_weighting_scheme calc
_refine_ls_wR_factor_gt 0.0793
_refine_ls_wR_factor_ref 0.0874
_reflns_number_gt 2575
_reflns_number_total 3115
_reflns_threshold_expression >2sigma(I)
_cod_data_source_file ja991888y_8.cif
_cod_data_source_block Ni(dmpp)2
_cod_database_code 4116637

loop_
_symmetry_equiv_pos_as_xyz
'x, y, z'
'-x, y, -z+1/2'
'x+1/2, y+1/2, z'
'-x+1/2, y+1/2, -z+1/2'
'-x, -y, -z'
'x, -y, z-1/2'
'-x+1/2, -y+1/2, -z'
'x+1/2, -y+1/2, z-1/2'

loop_
_atom_site_label
_atom_site_type_symbol
_atom_site_fract_x
_atom_site_fract_y
_atom_site_fract_z
_atom_site_U_iso_or_equiv
_atom_site_adp_type
_atom_site_occupancy
_atom_site_symmetry_multiplicity
_atom_site_calc_flag
_atom_site_refinement_flags
Ni Ni 0.0000 0.11088(4) 0.2500 0.01533(10) Uani 1 2 d S
P1 P 0.02749(4) 0.23890(6) 0.15115(4) 0.01907(13) Uani 1 1 d .
P2 P 0.12201(4) -0.01256(6) 0.33756(4) 0.01921(13) Uani 1 1 d .
C1 C -0.0587(2) 0.2810(4) 0.0080(2) 0.0391(7) Uani 1 1 d .
H1A H -0.033(2) 0.331(4) -0.024(3) 0.059(10) Uiso 1 1 d .
H1B H -0.108(2) 0.324(4) 0.000(3) 0.053(10) Uiso 1 1 d .
H1C H -0.084(2) 0.191(4) -0.034(3) 0.061(11) Uiso 1 1 d .
C2 C 0.0725(2) 0.4174(3) 0.1978(3) 0.0365(6) Uani 1 1 d .
H2A H 0.092(2) 0.453(3) 0.155(2) 0.042(8) Uiso 1 1 d .
H2B H 0.122(2) 0.413(3) 0.270(3) 0.044(9) Uiso 1 1 d .
H2C H 0.027(2) 0.475(4) 0.194(3) 0.054(10) Uiso 1 1 d .
C3 C 0.11626(17) 0.1716(3) 0.1322(2) 0.0272(5) Uani 1 1 d .
H3A H 0.0876(19) 0.095(3) 0.080(2) 0.034(7) Uiso 1 1 d .
H3B H 0.1320(18) 0.237(3) 0.100(2) 0.025(7) Uiso 1 1 d .
C4 C 0.20340(17) 0.1237(3) 0.2381(2) 0.0331(6) Uani 1 1 d .
H4A H 0.2228(18) 0.193(3) 0.295(2) 0.029(7) Uiso 1 1 d .
H4B H 0.253(2) 0.110(3) 0.223(2) 0.039(8) Uiso 1 1 d .
C5 C 0.19232(18) -0.0174(3) 0.2793(2) 0.0324(6) Uani 1 1 d .
H5A H 0.250(2) -0.057(3) 0.331(3) 0.045(9) Uiso 1 1 d .
H5B H 0.1620(17) -0.086(3) 0.220(2) 0.023(7) Uiso 1 1 d .
C6 C 0.11953(19) -0.2027(3) 0.3571(2) 0.0333(6) Uani 1 1 d .
H6A H 0.181(2) -0.242(3) 0.393(2) 0.038(8) Uiso 1 1 d .
H6B H 0.081(2) -0.247(3) 0.285(2) 0.038(8) Uiso 1 1 d .
H6C H 0.089(2) -0.219(3) 0.395(2) 0.035(8) Uiso 1 1 d .
C7 C 0.21104(17) 0.0349(3) 0.4789(2) 0.0291(5) Uani 1 1 d .
H7A H 0.2649(19) -0.028(3) 0.508(2) 0.036(8) Uiso 1 1 d .
H7B H 0.188(2) 0.022(3) 0.527(2) 0.041(8) Uiso 1 1 d .
H7C H 0.226(2) 0.126(3) 0.480(2) 0.039(8) Uiso 1 1 d .

loop_
_atom_site_aniso_label
_atom_site_aniso_U_11
_atom_site_aniso_U_22
_atom_site_aniso_U_33
_atom_site_aniso_U_23
_atom_site_aniso_U_13
_atom_site_aniso_U_12
Ni 0.01588(17) 0.01363(18) 0.01641(18) 0.000 0.00886(14) 0.000
P1 0.0197(3) 0.0183(3) 0.0196(3) 0.0029(2) 0.0111(2) 0.0007(2)
P2 0.0196(3) 0.0163(3) 0.0204(3) 0.0022(2) 0.0102(2) 0.0030(2)
C1 0.0324(13) 0.0522(19) 0.0274(13) 0.0188(13) 0.0131(11) 0.0037(13)
C2 0.0473(16) 0.0257(13) 0.0502(17) -0.0006(12) 0.0354(15) -0.0074(12)
C3 0.0314(12) 0.0307(13) 0.0287(12) 0.0043(11) 0.0224(10) 0.0035(10)
C4 0.0269(12) 0.0411(15) 0.0400(14) 0.0087(13) 0.0239(11) 0.0066(11)
C5 0.0319(12) 0.0349(14) 0.0370(14) 0.0106(12) 0.0232(11) 0.0168(11)
C6 0.0346(13) 0.0203(12) 0.0356(14) 0.0036(11) 0.0134(12) 0.0036(10)
C7 0.0244(11) 0.0243(13) 0.0277(12) 0.0022(10) 0.0076(10) 0.0013(10)

loop_
_atom_type_symbol
_atom_type_description
_atom_type_scat_dispersion_real
_atom_type_scat_dispersion_imag
_atom_type_scat_source
C C 0.0033 0.0016 'International Tables Vol C Tables 4.2.6.8 and 6.1.1.4'
H H 0.0000 0.0000 'International Tables Vol C Tables 4.2.6.8 and 6.1.1.4'
P P 0.1023 0.0942 'International Tables Vol C Tables 4.2.6.8 and 6.1.1.4'
Ni Ni 0.3393 1.1124 'International Tables Vol C Tables 4.2.6.8 and 6.1.1.4'

loop_
_geom_angle_atom_site_label_1
_geom_angle_atom_site_label_2
_geom_angle_atom_site_label_3
_geom_angle
_geom_angle_site_symmetry_1
_geom_angle_site_symmetry_3
P2 Ni P2 113.41(4) . 2
P2 Ni P1 115.41(2) . 2
P2 Ni P1 101.24(2) 2 2
P2 Ni P1 101.24(2) . .
P2 Ni P1 115.41(2) 2 .
P1 Ni P1 110.72(4) 2 .
C1 P1 C2 97.97(16) . .
C1 P1 C3 97.73(13) . .
C2 P1 C3 98.77(13) . .
C1 P1 Ni 123.32(10) . .
C2 P1 Ni 118.92(10) . .
C3 P1 Ni 115.40(8) . .
C6 P2 C7 98.31(12) . .
C6 P2 C5 97.30(13) . .
C7 P2 C5 99.22(13) . .
C6 P2 Ni 122.19(9) . .
C7 P2 Ni 119.30(9) . .
C5 P2 Ni 115.91(8) . .
C4 C3 P1 113.87(17) . .
C5 C4 C3 113.0(2) . .
C4 C5 P2 115.07(18) . .

loop_
_geom_bond_atom_site_label_1
_geom_bond_atom_site_label_2
_geom_bond_distance
_geom_bond_site_symmetry_2
Ni P2 2.1443(6) .
Ni P2 2.1443(6) 2
Ni P1 2.1479(6) 2
Ni P1 2.1479(6) .
P1 C1 1.837(3) .
P1 C2 1.842(3) .
P1 C3 1.845(2) .
P2 C6 1.840(3) .
P2 C7 1.841(3) .
P2 C5 1.853(3) .
C3 C4 1.533(4) .
C4 C5 1.531(4) .
